data_7215071
loop_
_publ_author_name
'S\'anchez-And\'ujar, M.'
'G\'omez-Aguirre, L. C.'
'Pato Dold\'an, B.'
'Y\'a\~nez-Vilar, S.'
'Artiaga, R.'
'Llamas-Saiz, A. L.'
'Manna, R. S.'
'Schnelle, F.'
'Lang, M.'
'Ritter, F.'
'Haghighirad, A. A.'
'Se\~nar\'is-Rodr\'iguez, M. A.'

_publ_section_title
;
 First-order structural transition in the multiferroic perovskite-like
 formate [(CH3)2NH2][Mn(HCOO)3]
;
_journal_issue 17
_journal_name_full CrystEngComm
_journal_page_first 3558
_journal_paper_doi 10.1039/c3ce42411a
_journal_volume 16
_journal_year 2014
_chemical_formula_sum 'C5 H11 Mn N O6'
_chemical_formula_weight 236.09
_chemical_name_systematic
;
 ?
;
_space_group_IT_number 9
_symmetry_cell_setting monoclinic
_symmetry_space_group_name_Hall 'C -2yc'
_symmetry_space_group_name_H-M 'C 1 c 1'
_atom_sites_solution_hydrogens geom
_atom_sites_solution_primary direct
_atom_sites_solution_secondary difmap
_audit_creation_method SHELXL-97
_cell_angle_alpha 90.00
_cell_angle_beta 120.750(5)
_cell_angle_gamma 90.00
_cell_formula_units_Z 4
_cell_length_a 14.3644(17)
_cell_length_b 8.3180(10)
_cell_length_c 8.8927(11)
_cell_measurement_temperature 185(2)
_cell_volume 913.1(2)
_computing_structure_refinement 'SHELXL-97 (Sheldrick, 2008)'
_diffrn_ambient_temperature 185(2)
_diffrn_measured_fraction_theta_full 0.999
_diffrn_measured_fraction_theta_max 0.999
_diffrn_measurement_device_type 'APEXII area detector'
_diffrn_measurement_method 'phi and omega scans'
_diffrn_radiation_monochromator graphite
_diffrn_radiation_source 'fine-focus sealed tube'
_diffrn_radiation_type MoK\a
_diffrn_radiation_wavelength 0.71073
_diffrn_reflns_av_R_equivalents 0.0000
_diffrn_reflns_av_sigmaI/netI 0.0931
_diffrn_reflns_limit_h_max 18
_diffrn_reflns_limit_h_min -18
_diffrn_reflns_limit_k_max 10
_diffrn_reflns_limit_k_min -10
_diffrn_reflns_limit_l_max 11
_diffrn_reflns_limit_l_min -11
_diffrn_reflns_number 4783
_diffrn_reflns_theta_full 27.11
_diffrn_reflns_theta_max 27.11
_diffrn_reflns_theta_min 2.95
_exptl_absorpt_coefficient_mu 1.445
_exptl_absorpt_correction_T_max 0.7512
_exptl_absorpt_correction_T_min 0.4776
_exptl_absorpt_correction_type multi-scan
_exptl_crystal_colour colourless
_exptl_crystal_density_diffrn 1.717
_exptl_crystal_density_method 'not measured'
_exptl_crystal_description cubic
_exptl_crystal_F_000 484
_exptl_crystal_size_max 0.60
_exptl_crystal_size_mid 0.28
_exptl_crystal_size_min 0.21
_refine_diff_density_max 0.843
_refine_diff_density_min -0.594
_refine_diff_density_rms 0.123
_refine_ls_abs_structure_details 'Flack H D (1983), Acta Cryst. A39, 876-881'
_refine_ls_abs_structure_Flack 0.47(7)
_refine_ls_extinction_coef 0.028(2)
_refine_ls_extinction_expression Fc^*^=kFc[1+0.001xFc^2^\l^3^/sin(2\q)]^-1/4^
_refine_ls_extinction_method SHELXL
_refine_ls_goodness_of_fit_ref 0.955
_refine_ls_hydrogen_treatment mixed
_refine_ls_matrix_type full
_refine_ls_number_parameters 121
_refine_ls_number_reflns 4783
_refine_ls_number_restraints 69
_refine_ls_restrained_S_all 0.949
_refine_ls_R_factor_all 0.1006
_refine_ls_R_factor_gt 0.0634
_refine_ls_shift/su_max 0.000
_refine_ls_shift/su_mean 0.000
_refine_ls_structure_factor_coef Fsqd
_refine_ls_weighting_details 'calc w=1/[\s^2^(Fo^2^)+(0.0948P)^2^+0.0000P] where P=(Fo^2^+2Fc^2^)/3'
_refine_ls_weighting_scheme calc
_refine_ls_wR_factor_gt 0.1535
_refine_ls_wR_factor_ref 0.1739
_reflns_number_gt 3060
_reflns_number_total 4783
_reflns_threshold_expression >2\s(I)
_cod_data_source_file c3ce42411a2.cif
_cod_data_source_block ja12bpd1n
_cod_original_cell_volume 913.14(19)
_cod_original_sg_symbol_H-M Cc
_cod_database_code 7215071

loop_
_symmetry_equiv_pos_as_xyz
'x, y, z'
'x, -y, z+1/2'
'x+1/2, y+1/2, z'
'x+1/2, -y+1/2, z+1/2'

loop_
_atom_site_label
_atom_site_type_symbol
_atom_site_fract_x
_atom_site_fract_y
_atom_site_fract_z
_atom_site_U_iso_or_equiv
_atom_site_adp_type
_atom_site_occupancy
_atom_site_symmetry_multiplicity
_atom_site_calc_flag
_atom_site_refinement_flags
Mn1 Mn 0.0000 0.25159(15) 0.0000 0.0149(2) Uani 1 1 d U
O1 O 0.1597(5) 0.1451(8) 0.1658(10) 0.0240(16) Uani 1 1 d U
O2 O 0.0476(6) 0.5210(7) -0.3603(10) 0.0282(18) Uani 1 1 d U
O3 O 0.0492(5) 0.3373(8) -0.1791(10) 0.0256(17) Uani 1 1 d U
O4 O -0.0528(6) -0.0272(7) 0.3561(9) 0.0233(16) Uani 1 1 d U
O5 O -0.0522(5) 0.1614(7) 0.1783(9) 0.0208(15) Uani 1 1 d U
C21 C -0.3041(10) 0.2692(10) 0.0975(17) 0.034(3) Uani 1 1 d U
H21A H -0.3046 0.1561 0.0661 0.051 Uiso 1 1 calc R
H21B H -0.3117 0.3380 0.0024 0.051 Uiso 1 1 calc R
H21C H -0.3645 0.2891 0.1167 0.051 Uiso 1 1 calc R
C1 C 0.2496(11) 0.2131(6) 0.251(2) 0.0205(11) Uani 1 1 d U
H1 H 0.2505 0.3273 0.2528 0.025 Uiso 1 1 calc R
O11 O 0.3383(5) 0.1421(7) 0.3342(10) 0.0234(16) Uani 1 1 d U
C3 C 0.0348(7) 0.4743(12) -0.2411(16) 0.021(2) Uani 1 1 d U
H3 H 0.0110 0.5528 -0.1905 0.025 Uiso 1 1 calc R
C4 C -0.0250(8) 0.0272(12) 0.2548(16) 0.022(2) Uani 1 1 d U
H4 H 0.0209 -0.0384 0.2330 0.026 Uiso 1 1 calc R
N22 N -0.1969(5) 0.3072(6) 0.2654(10) 0.0300(13) Uani 1 1 d U
H22A H -0.1405 0.2614 0.2597 0.036 Uiso 1 1 calc R
H22B H -0.1863 0.4167 0.2758 0.036 Uiso 1 1 calc R
C23 C -0.1981(10) 0.2454(9) 0.4185(18) 0.036(3) Uani 1 1 d U
H23A H -0.1299 0.2733 0.5248 0.054 Uiso 1 1 calc R
H23B H -0.2063 0.1283 0.4097 0.054 Uiso 1 1 calc R
H23C H -0.2587 0.2933 0.4236 0.054 Uiso 1 1 calc R

loop_
_atom_site_aniso_label
_atom_site_aniso_U_11
_atom_site_aniso_U_22
_atom_site_aniso_U_33
_atom_site_aniso_U_23
_atom_site_aniso_U_13
_atom_site_aniso_U_12
Mn1 0.0175(4) 0.0127(3) 0.0157(3) 0.0004(4) 0.0094(3) 0.0005(3)
O1 0.021(2) 0.021(4) 0.029(4) 0.008(3) 0.011(3) 0.004(3)
O2 0.045(4) 0.013(3) 0.037(5) 0.010(3) 0.028(4) 0.006(3)
O3 0.034(4) 0.021(4) 0.033(5) 0.011(3) 0.025(4) 0.010(3)
O4 0.032(4) 0.023(4) 0.024(5) 0.007(3) 0.021(3) 0.004(3)
O5 0.031(4) 0.013(3) 0.023(4) 0.006(3) 0.017(3) 0.002(3)
C21 0.032(5) 0.042(6) 0.034(4) 0.004(4) 0.020(4) 0.010(4)
C1 0.0173(19) 0.028(3) 0.017(3) 0.013(6) 0.0093(19) 0.006(4)
O11 0.016(2) 0.022(4) 0.026(4) -0.001(3) 0.006(3) 0.003(3)
C3 0.022(4) 0.018(4) 0.030(5) 0.001(3) 0.019(4) 0.005(3)
C4 0.028(4) 0.015(4) 0.024(5) 0.001(3) 0.014(4) -0.006(3)
N22 0.031(3) 0.021(3) 0.043(4) 0.000(3) 0.023(3) 0.003(2)
C23 0.029(6) 0.037(6) 0.032(3) 0.001(4) 0.009(4) -0.001(3)

loop_
_atom_type_symbol
_atom_type_description
_atom_type_scat_dispersion_real
_atom_type_scat_dispersion_imag
_atom_type_scat_source
C C 0.0033 0.0016 'International Tables Vol C Tables 4.2.6.8 and 6.1.1.4'
H H 0.0000 0.0000 'International Tables Vol C Tables 4.2.6.8 and 6.1.1.4'
O O 0.0106 0.0060 'International Tables Vol C Tables 4.2.6.8 and 6.1.1.4'
Mn Mn 0.3368 0.7283 'International Tables Vol C Tables 4.2.6.8 and 6.1.1.4'
N N 0.0061 0.0033 'International Tables Vol C Tables 4.2.6.8 and 6.1.1.4'

loop_
_geom_angle_atom_site_label_1
_geom_angle_atom_site_label_2
_geom_angle_atom_site_label_3
_geom_angle
_geom_angle_site_symmetry_1
_geom_angle_site_symmetry_3
O3 Mn1 O4 89.8(3) . 2_554
O3 Mn1 O2 90.5(3) . 2_565
O4 Mn1 O2 178.2(4) 2_554 2_565
O3 Mn1 O1 90.3(3) . .
O4 Mn1 O1 88.8(3) 2_554 .
O2 Mn1 O1 93.0(3) 2_565 .
O3 Mn1 O11 90.3(3) . 4_454
O4 Mn1 O11 91.1(3) 2_554 4_454
O2 Mn1 O11 87.1(3) 2_565 4_454
O1 Mn1 O11 179.4(4) . 4_454
O3 Mn1 O5 178.9(3) . .
O4 Mn1 O5 89.2(2) 2_554 .
O2 Mn1 O5 90.5(2) 2_565 .
O1 Mn1 O5 90.1(2) . .
O11 Mn1 O5 89.3(2) 4_454 .
C1 O1 Mn1 129.0(6) . .
C3 O2 Mn1 128.8(6) . 2_564
C3 O3 Mn1 126.0(6) . .
C4 O4 Mn1 126.6(6) . 2
C4 O5 Mn1 124.3(6) . .
N22 C21 H21A 109.5 . .
N22 C21 H21B 109.5 . .
H21A C21 H21B 109.5 . .
N22 C21 H21C 109.5 . .
H21A C21 H21C 109.5 . .
H21B C21 H21C 109.5 . .
O11 C1 O1 124.8(5) . .
O11 C1 H1 117.6 . .
O1 C1 H1 117.6 . .
C1 O11 Mn1 127.9(6) . 4
O2 C3 O3 127.7(9) . .
O2 C3 H3 116.2 . .
O3 C3 H3 116.2 . .
O4 C4 O5 126.0(8) . .
O4 C4 H4 117.0 . .
O5 C4 H4 117.0 . .
C23 N22 C21 110.5(8) . .
C23 N22 H22A 109.6 . .
C21 N22 H22A 109.6 . .
C23 N22 H22B 109.6 . .
C21 N22 H22B 109.6 . .
H22A N22 H22B 108.1 . .
N22 C23 H23A 109.5 . .
N22 C23 H23B 109.5 . .
H23A C23 H23B 109.5 . .
N22 C23 H23C 109.5 . .
H23A C23 H23C 109.5 . .
H23B C23 H23C 109.5 . .

loop_
_geom_bond_atom_site_label_1
_geom_bond_atom_site_label_2
_geom_bond_distance
_geom_bond_site_symmetry_2
Mn1 O3 2.167(7) .
Mn1 O4 2.168(6) 2_554
Mn1 O2 2.173(6) 2_565
Mn1 O1 2.182(6) .
Mn1 O11 2.202(6) 4_454
Mn1 O5 2.204(6) .
O1 C1 1.250(13) .
O2 C3 1.228(12) .
O2 Mn1 2.173(6) 2_564
O3 C3 1.236(12) .
O4 C4 1.242(11) .
O4 Mn1 2.168(6) 2
O5 C4 1.261(12) .
C21 N22 1.533(15) .
C21 H21A 0.9800 .
C21 H21B 0.9800 .
C21 H21C 0.9800 .
C1 O11 1.247(13) .
C1 H1 0.9500 .
O11 Mn1 2.202(6) 4
C3 H3 0.9500 .
C4 H4 0.9500 .
N22 C23 1.463(14) .
N22 H22A 0.9200 .
N22 H22B 0.9200 .
C23 H23A 0.9800 .
C23 H23B 0.9800 .
C23 H23C 0.9800 .

loop_
_geom_torsion_atom_site_label_1
_geom_torsion_atom_site_label_2
_geom_torsion_atom_site_label_3
_geom_torsion_atom_site_label_4
_geom_torsion
_geom_torsion_site_symmetry_1
_geom_torsion_site_symmetry_4
O3 Mn1 O1 C1 64.9(11) . .
O4 Mn1 O1 C1 154.7(11) 2_554 .
O2 Mn1 O1 C1 -25.6(11) 2_565 .
O11 Mn1 O1 C1 -124(37) 4_454 .
O5 Mn1 O1 C1 -116.1(10) . .
O4 Mn1 O3 C3 138.3(8) 2_554 .
O2 Mn1 O3 C3 -39.9(9) 2_565 .
O1 Mn1 O3 C3 -132.9(8) . .
O11 Mn1 O3 C3 47.2(8) 4_454 .
O5 Mn1 O3 C3 114(17) . .
O3 Mn1 O5 C4 76(17) . .
O4 Mn1 O5 C4 51.2(8) 2_554 .
O2 Mn1 O5 C4 -130.6(8) 2_565 .
O1 Mn1 O5 C4 -37.6(8) . .
O11 Mn1 O5 C4 142.3(8) 4_454 .
Mn1 O1 C1 O11 -175.2(8) . .
O1 C1 O11 Mn1 -176.3(8) . 4
Mn1 O2 C3 O3 169.4(7) 2_564 .
Mn1 O3 C3 O2 -169.0(7) . .
Mn1 O4 C4 O5 -176.4(7) 2 .
Mn1 O5 C4 O4 179.9(7) . .
